data_1557106
loop_
_publ_author_name
'Lewis, James E. M.'
'Tarzia, Andrew'
'White, Andrew J. P.'
'Jelfs, Kim E.'

_publ_section_title
;
 Conformational control of Pd2L4 assemblies with unsymmetrical ligands
;
_journal_issue 3
_journal_name_full 'Chemical Science'
_journal_page_first 677
_journal_page_last 683
_journal_paper_doi 10.1039/C9SC05534G
_journal_volume 11
_journal_year 2020
_chemical_formula_moiety 'C96 H56 N8 Pd2, 4(B F4), 9(C3 H7 N O)'
_chemical_formula_sum 'C123 H119 B4 F16 N17 O9 Pd2'
_chemical_formula_weight 2539.38
_space_group_crystal_system monoclinic
_space_group_IT_number 15
_space_group_name_Hall '-C 2yc'
_space_group_name_H-M_alt 'C 1 2/c 1'
_atom_sites_solution_hydrogens geom
_audit_creation_method SHELXL-2018/3
_audit_update_record
;
2019-08-09 deposited with the CCDC.	2019-11-28 downloaded from the CCDC.
;
_cell_angle_alpha 90
_cell_angle_beta 112.281(5)
_cell_angle_gamma 90
_cell_formula_units_Z 4
_cell_length_a 23.2193(9)
_cell_length_b 15.8896(5)
_cell_length_c 38.7298(15)
_cell_measurement_reflns_used 5399
_cell_measurement_temperature 173(2)
_cell_measurement_theta_max 71.5930
_cell_measurement_theta_min 3.3860
_cell_volume 13222.3(10)
_computing_cell_refinement 'CrysAlisPro, Rigaku OD'
_computing_data_collection 'CrysAlisPro, Rigaku OD'
_computing_data_reduction 'CrysAlisPro, Rigaku OD'
_computing_molecular_graphics 'Bruker SHELXTL'
_computing_publication_material 'CIFTAB-2014 (Sheldrick, 2017)'
_computing_structure_refinement 'SHELXL-2018/3 (Sheldrick, 2018)'
_computing_structure_solution 'SHELXS-2014 (Sheldrick, 2017)'
_diffrn_ambient_temperature 173(2)
_diffrn_detector_area_resol_mean 10.4115
_diffrn_measured_fraction_theta_full 0.987
_diffrn_measured_fraction_theta_max 0.947
_diffrn_measurement_device_type 'Agilent Xcalibur PX Ultra A'
_diffrn_measurement_method 'omega scans'
_diffrn_radiation_type CuK\a
_diffrn_radiation_wavelength 1.54184
_diffrn_reflns_av_R_equivalents 0.0507
_diffrn_reflns_av_unetI/netI 0.0550
_diffrn_reflns_Laue_measured_fraction_full 0.987
_diffrn_reflns_Laue_measured_fraction_max 0.947
_diffrn_reflns_limit_h_max 21
_diffrn_reflns_limit_h_min -28
_diffrn_reflns_limit_k_max 19
_diffrn_reflns_limit_k_min -19
_diffrn_reflns_limit_l_max 46
_diffrn_reflns_limit_l_min -47
_diffrn_reflns_number 14084
_diffrn_reflns_point_group_measured_fraction_full 0.987
_diffrn_reflns_point_group_measured_fraction_max 0.947
_diffrn_reflns_theta_full 67.684
_diffrn_reflns_theta_max 73.447
_diffrn_reflns_theta_min 3.401
_diffrn_source 'Enhance Ultra (Cu) X-ray Source'
_exptl_absorpt_coefficient_mu 2.884
_exptl_absorpt_correction_T_max 0.855
_exptl_absorpt_correction_T_min 0.528
_exptl_absorpt_correction_type analytical
_exptl_absorpt_process_details
; 
CrysAlisPro 1.171.39.46 (Rigaku Oxford Diffraction, 2018) 
Analytical numeric absorption correction using a multifaceted crystal 
model based on expressions derived by R.C. Clark & J.S. Reid. 
(Clark, R. C. & Reid, J. S. (1995). Acta Cryst. A51, 887-897) 
Empirical absorption correction using spherical harmonics, 
implemented in SCALE3 ABSPACK scaling algorithm. 
;
_exptl_crystal_colour Colourless
_exptl_crystal_density_diffrn 1.276
_exptl_crystal_description tablets
_exptl_crystal_F_000 5216
_exptl_crystal_size_max 0.296
_exptl_crystal_size_mid 0.245
_exptl_crystal_size_min 0.054
_refine_diff_density_max 1.074
_refine_diff_density_min -1.790
_refine_diff_density_rms 0.126
_refine_ls_extinction_method none
_refine_ls_goodness_of_fit_ref 1.078
_refine_ls_hydrogen_treatment constr
_refine_ls_matrix_type full
_refine_ls_number_parameters 479
_refine_ls_number_reflns 14084
_refine_ls_number_restraints 6
_refine_ls_restrained_S_all 1.079
_refine_ls_R_factor_all 0.1060
_refine_ls_R_factor_gt 0.0994
_refine_ls_shift/su_max 0.001
_refine_ls_shift/su_mean 0.000
_refine_ls_structure_factor_coef Fsqd
_refine_ls_weighting_details 'w=1/[\s^2^(Fo^2^)+(0.1312P)^2^+148.9630P] where P=(Fo^2^+2Fc^2^)/3'
_refine_ls_weighting_scheme calc
_refine_ls_wR_factor_gt 0.2702
_refine_ls_wR_factor_ref 0.2743
_reflns_Friedel_coverage 0.000
_reflns_number_gt 12479
_reflns_number_total 14084
_reflns_threshold_expression 'I > 2\s(I)'
_cod_data_source_file c9sc05534g2.cif
_cod_data_source_block cis-Pd2_4_4-BF4_4
_cod_depositor_comments 'Adding full bibliography for 1557105--1557106.cif.'
_cod_original_cell_volume 13222.3(9)
_cod_original_sg_symbol_H-M 'C 2/c'
_cod_database_code 1557106
_shelx_shelxl_version_number 2018/3
_shelx_space_group_comment
; 
The symmetry employed for this shelxl refinement is uniquely defined 
by the following loop, which should always be used as a source of 
symmetry information in preference to the above space-group names. 
They are only intended as comments. 
;

loop_
_space_group_symop_operation_xyz
'x, y, z'
'-x, y, -z+1/2'
'x+1/2, y+1/2, z'
'-x+1/2, y+1/2, -z+1/2'
'-x, -y, -z'
'x, -y, z-1/2'
'-x+1/2, -y+1/2, -z'
'x+1/2, -y+1/2, z-1/2'

loop_
_atom_site_label
_atom_site_type_symbol
_atom_site_fract_x
_atom_site_fract_y
_atom_site_fract_z
_atom_site_U_iso_or_equiv
_atom_site_adp_type
_atom_site_occupancy
_atom_site_site_symmetry_order
_atom_site_calc_flag
_atom_site_refinement_flags_posn
_atom_site_refinement_flags_adp
Pd1 Pd 0.59402(3) 0.32755(4) 0.62490(2) 0.03815(18) Uani 1 1 d . .
N1 N 0.5179(4) 0.2597(5) 0.5965(2) 0.0376(17) Uani 1 1 d . .
C2 C 0.4751(4) 0.2879(7) 0.5626(3) 0.045(2) Uani 1 1 d . .
H2A H 0.483992 0.338356 0.552403 0.054 Uiso 1 1 calc R U
C3 C 0.4212(4) 0.2469(6) 0.5433(3) 0.039(2) Uani 1 1 d . .
H3A H 0.392682 0.268989 0.520392 0.046 Uiso 1 1 calc R U
C4 C 0.4077(4) 0.1686(6) 0.5581(2) 0.041(2) Uani 1 1 d . .
C5 C 0.3530(4) 0.1225(6) 0.5405(3) 0.042(2) Uani 1 1 d . .
C6 C 0.3422(5) 0.0516(7) 0.5588(3) 0.054(3) Uani 1 1 d . .
H6A H 0.304280 0.021487 0.547654 0.065 Uiso 1 1 calc R U
C7 C 0.3842(6) 0.0249(8) 0.5920(4) 0.067(3) Uani 1 1 d . .
H7A H 0.375906 -0.024183 0.603318 0.080 Uiso 1 1 calc R U
C8 C 0.4391(5) 0.0686(6) 0.6096(3) 0.049(2) Uani 1 1 d . .
H8A H 0.468672 0.049129 0.632699 0.059 Uiso 1 1 calc R U
C9 C 0.4512(5) 0.1425(6) 0.5929(3) 0.048(2) Uani 1 1 d . .
C10 C 0.5062(4) 0.1921(4) 0.6110(2) 0.0321(18) Uani 1 1 d . U
H10A H 0.535160 0.174219 0.634559 0.039 Uiso 1 1 calc R U
C11 C 0.3077(5) 0.1518(6) 0.5043(3) 0.045(2) Uani 1 1 d . .
C12 C 0.2725(5) 0.1784(6) 0.4759(3) 0.047(2) Uani 1 1 d . .
C13 C 0.2293(5) 0.2035(6) 0.4404(3) 0.046(2) Uani 1 1 d . .
C14 C 0.2433(4) 0.2717(6) 0.4227(3) 0.043(2) Uani 1 1 d . .
H14A H 0.281402 0.300791 0.434872 0.051 Uiso 1 1 calc R U
C15 C 0.2037(4) 0.2986(7) 0.3881(3) 0.046(2) Uani 1 1 d . .
C16 C 0.1477(5) 0.2558(9) 0.3700(3) 0.060(3) Uani 1 1 d . .
H16A H 0.120247 0.271326 0.345627 0.072 Uiso 1 1 calc R U
C17 C 0.1339(5) 0.1908(5) 0.3886(3) 0.052(3) Uani 1 1 d . .
H17A H 0.094272 0.164874 0.377268 0.062 Uiso 1 1 calc R U
C18 C 0.1730(4) 0.1606(6) 0.4223(3) 0.041(2) Uani 1 1 d . .
H18A H 0.162545 0.112240 0.433148 0.049 Uiso 1 1 calc R U
C19 C 0.2201(5) 0.3677(7) 0.3703(3) 0.060(3) Uani 1 1 d . .
C20 C 0.2378(6) 0.4296(8) 0.3561(3) 0.063(3) Uani 1 1 d . .
C21 C 0.2555(5) 0.4972(7) 0.3383(3) 0.049(2) Uani 1 1 d . .
C22 C 0.3073(4) 0.5406(6) 0.3595(3) 0.039(2) Uani 1 1 d . .
H22A H 0.329719 0.524824 0.384713 0.047 Uiso 1 1 calc R U
N23 N 0.3272(4) 0.6076(5) 0.3443(2) 0.0384(17) Uani 1 1 d . .
C24 C 0.2963(5) 0.6306(7) 0.3092(3) 0.050(3) Uani 1 1 d . .
H24A H 0.310274 0.677259 0.299125 0.060 Uiso 1 1 calc R U
C25 C 0.2429(6) 0.5862(9) 0.2868(3) 0.064(3) Uani 1 1 d . .
H25A H 0.219450 0.603356 0.261944 0.076 Uiso 1 1 calc R U
C26 C 0.2248(5) 0.5151(8) 0.3024(3) 0.058(3) Uani 1 1 d . .
H26A H 0.191226 0.480577 0.287394 0.070 Uiso 1 1 calc R U
N31 N 0.6373(4) 0.2730(5) 0.5946(2) 0.0405(18) Uani 1 1 d . .
C32 C 0.6308(5) 0.3036(5) 0.5607(3) 0.038(2) Uani 1 1 d . .
H32A H 0.609842 0.355751 0.552883 0.046 Uiso 1 1 calc R U
C33 C 0.6527(5) 0.2635(6) 0.5376(3) 0.044(2) Uani 1 1 d . .
H33A H 0.646521 0.286713 0.513808 0.053 Uiso 1 1 calc R U
C34 C 0.6864(4) 0.1829(6) 0.5495(3) 0.044(2) Uani 1 1 d . .
C35 C 0.7099(5) 0.1336(6) 0.5261(3) 0.049(2) Uani 1 1 d . .
C36 C 0.7435(6) 0.0600(8) 0.5412(4) 0.063(3) Uani 1 1 d . .
H36A H 0.760442 0.026939 0.526856 0.076 Uiso 1 1 calc R U
C37 C 0.7520(7) 0.0353(6) 0.5779(4) 0.061(3) Uani 1 1 d . .
H37A H 0.775046 -0.014250 0.588125 0.073 Uiso 1 1 calc R U
C38 C 0.7282(6) 0.0803(7) 0.5986(3) 0.062(3) Uani 1 1 d . .
H38A H 0.735542 0.062430 0.623314 0.074 Uiso 1 1 calc R U
C39 C 0.6930(5) 0.1525(6) 0.5848(3) 0.051(3) Uani 1 1 d . .
C40 C 0.6685(5) 0.2016(6) 0.6059(3) 0.040(2) Uani 1 1 d . .
H40A H 0.674616 0.182370 0.630275 0.048 Uiso 1 1 calc R U
C41 C 0.6988(6) 0.1576(7) 0.4899(3) 0.059(3) Uani 1 1 d . .
C42 C 0.6912(5) 0.1833(7) 0.4582(3) 0.054(3) Uani 1 1 d . .
C43 C 0.6768(5) 0.2127(7) 0.4207(3) 0.050(2) Uani 1 1 d . .
C44 C 0.6427(6) 0.2830(8) 0.4077(4) 0.061(3) Uani 1 1 d . .
H44A H 0.628634 0.313732 0.424074 0.073 Uiso 1 1 calc R U
C45 C 0.6273(5) 0.3120(6) 0.3716(3) 0.050(2) Uani 1 1 d . .
C46 C 0.6511(7) 0.2686(8) 0.3488(4) 0.070(4) Uani 1 1 d . .
H46A H 0.644290 0.289702 0.324631 0.084 Uiso 1 1 calc R U
C47 C 0.6840(7) 0.1961(13) 0.3606(4) 0.090(6) Uani 1 1 d . .
H47A H 0.697541 0.166273 0.343835 0.108 Uiso 1 1 calc R U
C48 C 0.6983(5) 0.1647(8) 0.3959(3) 0.057(3) Uani 1 1 d . .
H48A H 0.721093 0.113889 0.403800 0.068 Uiso 1 1 calc R U
C49 C 0.5917(7) 0.3861(8) 0.3589(4) 0.068(4) Uani 1 1 d . .
C50 C 0.5598(6) 0.4487(10) 0.3488(4) 0.074(4) Uani 1 1 d . .
C51 C 0.5220(5) 0.5231(7) 0.3358(3) 0.048(2) Uani 1 1 d . .
C52 C 0.4866(5) 0.5569(6) 0.3547(3) 0.043(2) Uani 1 1 d . .
H52A H 0.488125 0.529702 0.376867 0.052 Uiso 1 1 calc R U
N53 N 0.4523(4) 0.6226(5) 0.3439(2) 0.0413(18) Uani 1 1 d . .
C54 C 0.4508(5) 0.6612(7) 0.3140(3) 0.053(3) Uani 1 1 d . .
H54A H 0.425476 0.709949 0.306240 0.064 Uiso 1 1 calc R U
C55 C 0.4836(7) 0.6353(10) 0.2932(4) 0.081(5) Uani 1 1 d . .
H55A H 0.481314 0.665325 0.271479 0.097 Uiso 1 1 calc R U
C56 C 0.5197(7) 0.5654(10) 0.3045(3) 0.073(4) Uani 1 1 d . .
H56A H 0.543249 0.545953 0.290650 0.087 Uiso 1 1 calc R U

loop_
_atom_site_aniso_label
_atom_site_aniso_U_11
_atom_site_aniso_U_22
_atom_site_aniso_U_33
_atom_site_aniso_U_23
_atom_site_aniso_U_13
_atom_site_aniso_U_12
Pd1 0.0397(3) 0.0354(3) 0.0437(3) -0.0030(3) 0.0207(3) -0.0112(3)
N1 0.043(4) 0.029(4) 0.051(4) 0.005(3) 0.030(4) 0.016(3)
C2 0.040(5) 0.056(6) 0.046(5) 0.010(5) 0.024(4) -0.008(5)
C3 0.038(5) 0.034(5) 0.051(5) 0.006(4) 0.025(4) -0.002(4)
C4 0.047(5) 0.033(4) 0.040(4) 0.007(4) 0.011(4) -0.009(4)
C5 0.025(4) 0.042(5) 0.059(6) -0.005(4) 0.015(4) -0.010(4)
C6 0.047(6) 0.039(5) 0.067(7) -0.002(5) 0.011(5) -0.010(5)
C7 0.052(7) 0.060(7) 0.083(8) 0.011(6) 0.021(6) -0.021(6)
C8 0.062(6) 0.026(5) 0.063(6) 0.017(4) 0.026(5) -0.003(4)
C9 0.039(5) 0.036(5) 0.067(6) 0.009(5) 0.019(5) 0.003(4)
C10 0.046(4) 0.008(3) 0.041(4) 0.004(2) 0.014(3) -0.004(3)
C11 0.043(5) 0.027(5) 0.060(6) -0.008(4) 0.014(5) -0.009(4)
C12 0.046(5) 0.033(5) 0.053(6) -0.011(4) 0.007(4) -0.002(4)
C13 0.055(6) 0.039(5) 0.042(5) -0.001(4) 0.017(4) -0.004(4)
C14 0.032(4) 0.027(4) 0.060(6) -0.018(4) 0.008(4) -0.001(4)
C15 0.032(4) 0.043(5) 0.060(6) -0.003(5) 0.016(4) -0.005(4)
C16 0.031(5) 0.105(10) 0.043(6) 0.015(6) 0.012(4) -0.001(6)
C17 0.050(6) 0.017(4) 0.074(7) -0.015(4) 0.008(5) -0.007(4)
C18 0.044(5) 0.026(4) 0.056(5) -0.003(4) 0.023(4) -0.001(4)
C19 0.056(6) 0.055(6) 0.068(7) -0.027(6) 0.023(6) -0.042(6)
C20 0.052(6) 0.067(7) 0.058(6) -0.006(6) 0.006(5) -0.021(6)
C21 0.049(5) 0.039(5) 0.062(6) -0.005(5) 0.026(5) -0.024(5)
C22 0.035(4) 0.036(5) 0.047(5) -0.004(4) 0.018(4) -0.002(4)
N23 0.036(4) 0.038(4) 0.045(4) -0.004(3) 0.020(3) -0.004(3)
C24 0.039(5) 0.051(6) 0.058(6) 0.016(5) 0.015(5) -0.023(5)
C25 0.062(7) 0.076(8) 0.044(6) -0.002(6) 0.010(5) -0.028(7)
C26 0.044(6) 0.074(8) 0.052(6) -0.015(6) 0.013(5) -0.033(6)
N31 0.050(5) 0.032(4) 0.041(4) 0.004(3) 0.018(4) 0.013(3)
C32 0.061(6) 0.016(4) 0.044(5) 0.001(3) 0.026(4) -0.014(4)
C33 0.052(6) 0.026(4) 0.066(6) 0.007(4) 0.036(5) 0.007(4)
C34 0.036(4) 0.041(5) 0.059(5) -0.006(4) 0.023(4) -0.013(4)
C35 0.058(6) 0.023(4) 0.078(7) -0.007(4) 0.039(6) -0.014(4)
C36 0.074(8) 0.059(7) 0.066(7) -0.010(6) 0.036(6) 0.009(6)
C37 0.089(9) 0.016(4) 0.085(8) -0.002(5) 0.041(7) 0.018(5)
C38 0.077(8) 0.043(6) 0.074(7) 0.015(5) 0.037(7) 0.042(6)
C39 0.062(6) 0.033(5) 0.066(6) 0.007(5) 0.032(6) 0.017(5)
C40 0.046(5) 0.025(4) 0.059(6) 0.016(4) 0.031(5) 0.013(4)
C41 0.065(7) 0.049(7) 0.068(7) -0.029(6) 0.030(6) 0.002(5)
C42 0.066(7) 0.042(6) 0.067(7) -0.002(5) 0.041(6) 0.002(5)
C43 0.055(6) 0.050(6) 0.055(6) -0.016(5) 0.033(5) -0.014(5)
C44 0.055(7) 0.069(8) 0.068(7) -0.018(6) 0.034(6) 0.001(6)
C45 0.044(5) 0.039(5) 0.074(7) 0.002(5) 0.030(5) 0.008(4)
C46 0.092(10) 0.063(8) 0.074(8) 0.012(6) 0.053(8) 0.044(7)
C47 0.077(9) 0.146(16) 0.055(7) -0.032(9) 0.033(7) 0.016(10)
C48 0.054(6) 0.057(7) 0.075(7) 0.001(6) 0.042(6) -0.002(6)
C49 0.095(10) 0.047(6) 0.071(7) 0.013(6) 0.042(7) 0.036(7)
C50 0.061(8) 0.096(11) 0.058(7) -0.013(7) 0.013(6) 0.016(7)
C51 0.046(5) 0.039(5) 0.059(6) -0.012(5) 0.021(5) -0.004(4)
C52 0.042(5) 0.040(5) 0.053(6) -0.004(4) 0.025(4) 0.000(4)
N53 0.040(4) 0.029(4) 0.056(5) -0.007(3) 0.020(4) -0.013(3)
C54 0.060(6) 0.053(6) 0.061(6) 0.009(5) 0.038(5) 0.021(5)
C55 0.096(10) 0.108(11) 0.060(7) 0.030(7) 0.054(7) 0.056(9)
C56 0.074(8) 0.117(12) 0.037(5) -0.008(6) 0.032(6) 0.004(8)

loop_
_atom_type_symbol
_atom_type_description
_atom_type_scat_dispersion_real
_atom_type_scat_dispersion_imag
_atom_type_scat_source
C C 0.0181 0.0091 'International Tables Vol C Tables 4.2.6.8 and 6.1.1.4'
H H 0.0000 0.0000 'International Tables Vol C Tables 4.2.6.8 and 6.1.1.4'
B B 0.0090 0.0039 'International Tables Vol C Tables 4.2.6.8 and 6.1.1.4'
F F 0.0727 0.0534 'International Tables Vol C Tables 4.2.6.8 and 6.1.1.4'
N N 0.0311 0.0180 'International Tables Vol C Tables 4.2.6.8 and 6.1.1.4'
O O 0.0492 0.0322 'International Tables Vol C Tables 4.2.6.8 and 6.1.1.4'
Pd Pd 0.1215 3.9337 'International Tables Vol C Tables 4.2.6.8 and 6.1.1.4'

loop_
_geom_angle_atom_site_label_1
_geom_angle_atom_site_label_2
_geom_angle_atom_site_label_3
_geom_angle
_geom_angle_site_symmetry_1
_geom_angle_site_symmetry_3
N1 Pd1 N31 88.8(3) . .
N1 Pd1 N23 177.3(3) . 5_666
N31 Pd1 N23 91.4(3) . 5_666
N1 Pd1 N53 88.9(3) . 5_666
N31 Pd1 N53 177.0(3) . 5_666
N23 Pd1 N53 90.8(3) 5_666 5_666
C10 N1 C2 119.2(9) . .
C10 N1 Pd1 119.8(7) . .
C2 N1 Pd1 120.8(6) . .
C3 C2 N1 123.1(9) . .
C2 C3 C4 119.0(9) . .
C5 C4 C9 120.2(9) . .
C5 C4 C3 123.1(9) . .
C9 C4 C3 116.6(9) . .
C4 C5 C6 118.4(9) . .
C4 C5 C11 119.1(9) . .
C6 C5 C11 122.4(9) . .
C7 C6 C5 122.0(10) . .
C6 C7 C8 120.6(11) . .
C7 C8 C9 119.7(11) . .
C4 C9 C8 119.1(10) . .
C4 C9 C10 119.3(9) . .
C8 C9 C10 121.7(10) . .
N1 C10 C9 122.7(9) . .
C12 C11 C5 177.4(10) . .
C11 C12 C13 175.2(11) . .
C14 C13 C18 118.7(9) . .
C14 C13 C12 119.2(10) . .
C18 C13 C12 122.0(9) . .
C15 C14 C13 122.1(9) . .
C14 C15 C16 119.2(10) . .
C14 C15 C19 120.6(9) . .
C16 C15 C19 120.2(10) . .
C17 C16 C15 117.7(10) . .
C16 C17 C18 124.5(10) . .
C17 C18 C13 117.6(9) . .
C20 C19 C15 176.5(13) . .
C19 C20 C21 176.8(12) . .
C26 C21 C22 121.5(9) . .
C26 C21 C20 122.1(10) . .
C22 C21 C20 116.3(10) . .
C21 C22 N23 119.8(9) . .
C24 N23 C22 120.8(8) . .
C24 N23 Pd1 118.5(6) . 5_666
C22 N23 Pd1 120.7(6) . 5_666
N23 C24 C25 120.1(9) . .
C24 C25 C26 118.3(10) . .
C21 C26 C25 119.2(9) . .
C40 N31 C32 118.2(8) . .
C40 N31 Pd1 120.5(6) . .
C32 N31 Pd1 121.0(6) . .
C33 C32 N31 123.0(9) . .
C32 C33 C34 119.4(9) . .
C39 C34 C35 119.7(9) . .
C39 C34 C33 116.7(9) . .
C35 C34 C33 123.5(9) . .
C41 C35 C36 121.0(10) . .
C41 C35 C34 121.0(10) . .
C36 C35 C34 118.1(10) . .
C35 C36 C37 119.5(10) . .
C38 C37 C36 121.5(10) . .
C37 C38 C39 121.7(11) . .
C38 C39 C40 123.1(10) . .
C38 C39 C34 119.2(10) . .
C40 C39 C34 117.4(9) . .
N31 C40 C39 125.2(9) . .
C42 C41 C35 176.2(13) . .
C41 C42 C43 175.2(12) . .
C44 C43 C42 121.5(10) . .
C44 C43 C48 119.2(11) . .
C42 C43 C48 119.3(11) . .
C43 C44 C45 122.7(10) . .
C44 C45 C46 117.6(10) . .
C44 C45 C49 121.3(11) . .
C46 C45 C49 120.9(11) . .
C47 C46 C45 120.9(12) . .
C46 C47 C48 122.4(12) . .
C47 C48 C43 116.9(12) . .
C50 C49 C45 177.5(15) . .
C49 C50 C51 178.4(14) . .
C56 C51 C52 116.2(11) . .
C56 C51 C50 121.6(11) . .
C52 C51 C50 122.2(11) . .
N53 C52 C51 123.9(10) . .
C52 N53 C54 118.6(9) . .
C52 N53 Pd1 121.4(7) . 5_666
C54 N53 Pd1 119.9(7) . 5_666
N53 C54 C55 123.5(11) . .
C56 C55 C54 118.0(11) . .
C55 C56 C51 119.8(11) . .

loop_
_geom_bond_atom_site_label_1
_geom_bond_atom_site_label_2
_geom_bond_distance
_geom_bond_site_symmetry_2
Pd1 N1 2.006(9) .
Pd1 N31 2.007(8) .
Pd1 N23 2.044(8) 5_666
Pd1 N53 2.056(8) 5_666
N1 C10 1.288(11) .
N1 C2 1.386(13) .
C2 C3 1.357(14) .
C3 C4 1.453(12) .
C4 C5 1.401(12) .
C4 C9 1.405(14) .
C5 C6 1.404(15) .
C5 C11 1.472(14) .
C6 C7 1.353(17) .
C7 C8 1.383(16) .
C8 C9 1.420(13) .
C9 C10 1.436(13) .
C11 C12 1.172(14) .
C12 C13 1.417(14) .
C13 C14 1.386(14) .
C13 C18 1.404(14) .
C14 C15 1.376(14) .
C15 C16 1.397(15) .
C15 C19 1.424(15) .
C16 C17 1.364(16) .
C17 C18 1.365(15) .
C19 C20 1.266(17) .
C20 C21 1.419(16) .
C21 C26 1.330(15) .
C21 C22 1.360(13) .
C22 N23 1.379(12) .
N23 C24 1.325(13) .
C24 C25 1.404(14) .
C25 C26 1.417(17) .
N31 C40 1.327(11) .
N31 C32 1.355(11) .
C32 C33 1.346(13) .
C33 C34 1.481(14) .
C34 C39 1.404(15) .
C34 C35 1.452(14) .
C35 C41 1.377(16) .
C35 C36 1.405(17) .
C36 C37 1.416(17) .
C37 C38 1.338(15) .
C38 C39 1.394(13) .
C39 C40 1.397(14) .
C41 C42 1.243(16) .
C42 C43 1.439(16) .
C43 C44 1.351(17) .
C43 C48 1.453(15) .
C44 C45 1.386(17) .
C45 C46 1.389(15) .
C45 C49 1.415(15) .
C46 C47 1.36(2) .
C47 C48 1.373(19) .
C49 C50 1.213(18) .
C50 C51 1.445(18) .
C51 C56 1.372(16) .
C51 C52 1.397(14) .
C52 N53 1.282(13) .
N53 C54 1.298(13) .
C54 C55 1.367(15) .
C55 C56 1.360(19) .
